data_4338905
loop_
_publ_author_name
'Wu, Gang'
'Hewitt, Ian J.'
'Mameri, Samir'
'Lan, Yanhua'
'Cl\'erac, Rodolphe'
'Anson, Christopher E.'
'Qiu, Shilun'
'Powell, Annie K.'

_publ_section_title
;
 Bifunctional ligand approach for constructing 3d-4f heterometallic
 clusters.
;
_journal_issue 18
_journal_name_full 'Inorganic chemistry'
_journal_page_first 7229
_journal_page_last 7231
_journal_paper_doi 10.1021/ic070296a
_journal_volume 46
_journal_year 2007
_chemical_formula_sum 'C48 H88 Br2.22 Cu5 Gd2 N7.78 O46.34'
_chemical_formula_weight 2325.22
_chemical_name_systematic
; 
 ? 
;
_space_group_IT_number 2
_symmetry_cell_setting triclinic
_symmetry_space_group_name_Hall '-P 1'
_symmetry_space_group_name_H-M 'P -1'
_atom_sites_solution_hydrogens geom
_atom_sites_solution_primary direct
_atom_sites_solution_secondary difmap
_audit_creation_method SHELXL-97
_cell_angle_alpha 104.569(7)
_cell_angle_beta 99.987(7)
_cell_angle_gamma 112.359(6)
_cell_formula_units_Z 1
_cell_length_a 11.6809(10)
_cell_length_b 12.5918(10)
_cell_length_c 15.1061(13)
_cell_measurement_reflns_used 33727
_cell_measurement_temperature 150(2)
_cell_measurement_theta_max 26.19
_cell_measurement_theta_min 1.46
_cell_volume 1896.7(3)
_computing_cell_refinement 'X-Area 1.09 (Stoe & Cie GmbH, 2000)'
_computing_data_collection 'WinXpose 1.05 (Stoe & Cie GmbH, 2000)'
_computing_data_reduction 'X-Area 1.09 (Stoe & Cie GmbH, 2000)'
_computing_molecular_graphics 'SHELXTL 5.1 (Bruker AXS Inc., 1997)'
_computing_publication_material 'SHELXTL 5.1 (Bruker AXS Inc., 1997)'
_computing_structure_refinement 'SHELXTL 5.1 (Bruker AXS Inc., 1997)'
_computing_structure_solution 'SHELXTL 5.1 (Bruker AXS Inc., 1997)'
_diffrn_ambient_temperature 150(2)
_diffrn_detector_area_resol_mean 6.667
_diffrn_measured_fraction_theta_full 0.994
_diffrn_measured_fraction_theta_max 0.981
_diffrn_measurement_device_type 'Stoe IPDS II'
_diffrn_measurement_method 'area detector'
_diffrn_radiation_monochromator graphite
_diffrn_radiation_source 'rotating anode'
_diffrn_radiation_type MoK\a
_diffrn_radiation_wavelength 0.71073
_diffrn_reflns_av_R_equivalents 0.0429
_diffrn_reflns_av_sigmaI/netI 0.0446
_diffrn_reflns_limit_h_max 14
_diffrn_reflns_limit_h_min -14
_diffrn_reflns_limit_k_max 15
_diffrn_reflns_limit_k_min -15
_diffrn_reflns_limit_l_max 18
_diffrn_reflns_limit_l_min -18
_diffrn_reflns_number 13592
_diffrn_reflns_theta_full 25.00
_diffrn_reflns_theta_max 25.75
_diffrn_reflns_theta_min 1.87
_exptl_absorpt_coefficient_mu 4.374
_exptl_absorpt_correction_T_max 0.727
_exptl_absorpt_correction_T_min 0.579
_exptl_absorpt_correction_type multi-scan
_exptl_absorpt_process_details
;
XPREP in SHELXTL 5.1 (Bruker AXS Inc., 1997)
;
_exptl_crystal_colour green
_exptl_crystal_density_diffrn 2.036
_exptl_crystal_density_method 'not measured'
_exptl_crystal_description block
_exptl_crystal_F_000 1152
_exptl_crystal_size_max 0.15
_exptl_crystal_size_mid 0.12
_exptl_crystal_size_min 0.09
_refine_diff_density_max 1.239
_refine_diff_density_min -3.156
_refine_diff_density_rms 0.195
_refine_ls_extinction_method none
_refine_ls_goodness_of_fit_ref 1.048
_refine_ls_hydrogen_treatment mixed
_refine_ls_matrix_type full
_refine_ls_number_parameters 539
_refine_ls_number_reflns 7133
_refine_ls_number_restraints 20
_refine_ls_restrained_S_all 1.049
_refine_ls_R_factor_all 0.0610
_refine_ls_R_factor_gt 0.0535
_refine_ls_shift/su_max 0.000
_refine_ls_shift/su_mean 0.000
_refine_ls_structure_factor_coef Fsqd
_refine_ls_weighting_details 'calc w=1/[\s^2^(Fo^2^)+(0.0939P)^2^+6.0811P] where P=(Fo^2^+2Fc^2^)/3'
_refine_ls_weighting_scheme calc
_refine_ls_wR_factor_gt 0.1386
_refine_ls_wR_factor_ref 0.1450
_reflns_number_gt 6278
_reflns_number_total 7133
_reflns_threshold_expression >2sigma(I)
_cod_data_source_file ic070296a_si.cif
_cod_data_source_block 0731dx
_cod_database_code 4338905

loop_
_symmetry_equiv_pos_as_xyz
'x, y, z'
'-x, -y, -z'

loop_
_atom_site_label
_atom_site_type_symbol
_atom_site_fract_x
_atom_site_fract_y
_atom_site_fract_z
_atom_site_U_iso_or_equiv
_atom_site_adp_type
_atom_site_occupancy
_atom_site_symmetry_multiplicity
_atom_site_calc_flag
_atom_site_refinement_flags
_atom_site_disorder_assembly
_atom_site_disorder_group
Gd1 Gd 0.31897(3) 0.43791(3) 0.26389(2) 0.02302(12) Uani 1 1 d D . .
Cu1 Cu 0.5000 0.5000 0.5000 0.0234(2) Uani 1 2 d S . .
Cu2 Cu 0.65300(7) 0.58307(7) 0.34419(6) 0.02541(19) Uani 1 1 d . . .
Cu3 Cu 0.33344(8) 0.21400(7) 0.34742(6) 0.02632(19) Uani 1 1 d . . .
Br1 Br 0.63250(7) 0.38174(7) 0.40233(5) 0.03663(19) Uani 1 1 d . . .
O1 O 0.5140(4) 0.5792(4) 0.4015(3) 0.0255(9) Uani 1 1 d D . .
H1 H 0.503(8) 0.644(5) 0.432(5) 0.031 Uiso 1 1 d D . .
O2 O 0.3320(4) 0.3724(4) 0.4040(3) 0.0268(9) Uani 1 1 d D . .
H2 H 0.268(6) 0.371(7) 0.433(5) 0.032 Uiso 1 1 d D . .
O3 O 0.5170(4) 0.4910(4) 0.2250(3) 0.0269(9) Uani 1 1 d . . .
C1 C 0.5313(6) 0.4460(6) 0.1408(5) 0.0253(13) Uani 1 1 d . . .
C2 C 0.6522(7) 0.4629(6) 0.1246(5) 0.0295(14) Uani 1 1 d . . .
C3 C 0.6546(7) 0.4073(8) 0.0329(6) 0.0412(18) Uani 1 1 d . . .
H3A H 0.7359 0.4191 0.0226 0.049 Uiso 1 1 calc R . .
C4 C 0.5437(8) 0.3365(8) -0.0424(6) 0.0424(18) Uani 1 1 d . . .
H4A H 0.5477 0.2984 -0.1039 0.051 Uiso 1 1 calc R . .
C5 C 0.4224(7) 0.3208(7) -0.0275(5) 0.0369(16) Uani 1 1 d . . .
H5A H 0.3443 0.2721 -0.0790 0.044 Uiso 1 1 calc R . .
C6 C 0.4189(6) 0.3769(6) 0.0625(5) 0.0278(13) Uani 1 1 d . . .
C7 C 0.7758(7) 0.5424(6) 0.1975(5) 0.0303(14) Uani 1 1 d . . .
H7A H 0.8520 0.5536 0.1789 0.036 Uiso 1 1 calc R . .
N1 N 0.7909(5) 0.5996(5) 0.2859(4) 0.0315(12) Uani 1 1 d . . .
C8 C 0.9238(6) 0.6828(7) 0.3541(5) 0.0334(15) Uani 1 1 d . . .
C9 C 0.9079(7) 0.7765(7) 0.4302(6) 0.0379(16) Uani 1 1 d . . .
H9A H 0.9867 0.8203 0.4864 0.045 Uiso 1 1 calc R . .
H9B H 0.8951 0.8373 0.4043 0.045 Uiso 1 1 calc R . .
O4 O 0.7954(4) 0.7122(4) 0.4586(4) 0.0308(10) Uani 1 1 d D . .
H4 H 0.773(8) 0.771(6) 0.480(6) 0.037 Uiso 1 1 d D . .
C10 C 1.0208(7) 0.7470(8) 0.3067(6) 0.0429(18) Uani 1 1 d . . .
H10A H 1.0993 0.8137 0.3575 0.051 Uiso 1 1 calc R . .
H10B H 1.0473 0.6876 0.2707 0.051 Uiso 1 1 calc R . .
O5 O 0.9741(6) 0.7975(6) 0.2431(5) 0.0523(15) Uani 1 1 d D . .
H5 H 0.989(12) 0.872(6) 0.282(7) 0.078 Uiso 1 1 d D . .
C11 C 0.9732(7) 0.6073(8) 0.4013(5) 0.0381(16) Uani 1 1 d . . .
H11C H 1.0569 0.6628 0.4518 0.046 Uiso 1 1 calc R . .
H11D H 0.9102 0.5658 0.4322 0.046 Uiso 1 1 calc R . .
O6 O 0.9903(5) 0.5175(6) 0.3329(4) 0.0448(13) Uani 1 1 d D . .
H6 H 0.945(10) 0.440(5) 0.333(8) 0.067 Uiso 1 1 d D . .
O7 O 0.3063(4) 0.3667(4) 0.0845(3) 0.0293(10) Uani 1 1 d . . .
C12 C 0.1866(7) 0.2920(8) 0.0078(6) 0.0418(18) Uani 1 1 d . . .
H12A H 0.1884 0.3247 -0.0446 0.063 Uiso 1 1 calc R . .
H12B H 0.1138 0.2924 0.0316 0.063 Uiso 1 1 calc R . .
H12C H 0.1760 0.2078 -0.0157 0.063 Uiso 1 1 calc R . .
O8 O 0.3303(5) 0.1761(4) 0.4621(3) 0.0290(10) Uani 1 1 d . . .
C13 C 0.3323(6) 0.0742(6) 0.4730(5) 0.0293(14) Uani 1 1 d . . .
C14 C 0.3393(6) -0.0184(6) 0.4036(5) 0.0268(13) Uani 1 1 d . . .
C15 C 0.3453(6) -0.1192(6) 0.4259(5) 0.0311(14) Uani 1 1 d . . .
H15A H 0.3520 -0.1812 0.3791 0.037 Uiso 1 1 calc R . .
C16 C 0.3415(7) -0.1290(7) 0.5138(6) 0.0366(16) Uani 1 1 d . . .
H16A H 0.3460 -0.1972 0.5275 0.044 Uiso 1 1 calc R . .
C17 C 0.3312(7) -0.0395(7) 0.5830(6) 0.0366(16) Uani 1 1 d . . .
H17A H 0.3257 -0.0477 0.6431 0.044 Uiso 1 1 calc R . .
C18 C 0.3289(6) 0.0624(6) 0.5638(5) 0.0294(14) Uani 1 1 d . . .
C19 C 0.3381(6) -0.0210(6) 0.3068(5) 0.0286(14) Uani 1 1 d . . .
H19A H 0.3406 -0.0893 0.2641 0.034 Uiso 1 1 calc R . .
N2 N 0.3337(5) 0.0649(5) 0.2752(4) 0.0277(11) Uani 1 1 d . . .
C20 C 0.3218(7) 0.0513(6) 0.1732(5) 0.0287(14) Uani 1 1 d . B .
C21 C 0.3720(7) 0.1844(6) 0.1715(5) 0.0320(15) Uani 1 1 d . . .
H21A H 0.4681 0.2250 0.1925 0.038 Uiso 1 1 calc R . .
H21B H 0.3416 0.1817 0.1052 0.038 Uiso 1 1 calc R . .
O9 O 0.3262(5) 0.2519(4) 0.2325(3) 0.0279(10) Uani 1 1 d . . .
C22 C 0.1785(7) -0.0192(6) 0.1156(5) 0.0332(15) Uani 1 1 d . . .
H22A H 0.1306 0.0232 0.1443 0.040 Uiso 1 1 calc R . .
H22B H 0.1688 -0.0189 0.0493 0.040 Uiso 1 1 calc R . .
O10 O 0.1224(5) -0.1427(5) 0.1127(4) 0.0414(12) Uani 1 1 d . . .
H10 H 0.0788 -0.1489 0.1515 0.062 Uiso 1 1 calc R . .
C23 C 0.4012(7) -0.0102(7) 0.1320(5) 0.0356(16) Uani 1 1 d . . .
H23A H 0.4879 0.0244 0.1791 0.043 Uiso 0.55 1 calc PR A 1
H23B H 0.3571 -0.0991 0.1202 0.043 Uiso 0.55 1 calc PR A 1
H23C H 0.3592 -0.0969 0.1220 0.043 Uiso 0.45 1 d PR A 2
H23D H 0.4059 -0.0013 0.0706 0.043 Uiso 0.45 1 d PR A 2
O11A O 0.4157(11) 0.0083(11) 0.0446(8) 0.050(3) Uiso 0.55 1 d P B 1
H11A H 0.3448 -0.0352 0.0009 0.075 Uiso 0.55 1 calc PR B 1
O11B O 0.5286(14) 0.0446(13) 0.1968(10) 0.052(3) Uiso 0.45 1 d P B 2
H11B H 0.5814 0.0426 0.1659 0.078 Uiso 0.45 1 calc PR B 2
O12 O 0.3259(5) 0.1593(5) 0.6285(4) 0.0343(11) Uani 1 1 d . . .
C24 C 0.3295(8) 0.1557(8) 0.7219(5) 0.0410(17) Uani 1 1 d . . .
H24A H 0.3263 0.2289 0.7611 0.061 Uiso 1 1 calc R . .
H24B H 0.4098 0.1534 0.7511 0.061 Uiso 1 1 calc R . .
H24C H 0.2547 0.0823 0.7179 0.061 Uiso 1 1 calc R . .
N3 N 0.2691(6) 0.6177(5) 0.1921(4) 0.0300(12) Uani 1 1 d . . .
O13 O 0.3791(4) 0.6442(4) 0.2448(3) 0.0314(10) Uani 1 1 d . . .
O14 O 0.1834(5) 0.5076(4) 0.1686(4) 0.0321(10) Uani 1 1 d . . .
O15 O 0.2448(5) 0.6925(5) 0.1635(4) 0.0394(12) Uani 1 1 d . . .
O16 O 0.2331(5) 0.5447(5) 0.3698(4) 0.0342(11) Uani 1 1 d D . .
H161 H 0.270(8) 0.582(8) 0.436(3) 0.051 Uiso 1 1 d D . .
H162 H 0.150(5) 0.532(9) 0.357(7) 0.051 Uiso 1 1 d D . .
O17 O 0.0921(5) 0.2969(5) 0.2046(4) 0.0400(12) Uani 1 1 d D . .
H171 H 0.031(4) 0.308(7) 0.169(6) 0.060 Uiso 1 1 d D . .
H172 H 0.049(8) 0.244(8) 0.235(6) 0.060 Uiso 1 1 d D . .
N21A N -0.0046(18) 0.0992(14) 0.3235(12) 0.027(3) Uiso 0.41 1 d PDU C 1
O21A O -0.0019(17) 0.0236(14) 0.3665(12) 0.047(4) Uiso 0.41 1 d PD C 1
O22A O 0.033(3) 0.091(3) 0.2528(18) 0.111(8) Uiso 0.41 1 d PD C 1
O23A O -0.0310(19) 0.1839(16) 0.3559(14) 0.069(5) Uiso 0.41 1 d PD C 1
N21B N -0.003(2) 0.0723(14) 0.2932(12) 0.037(3) Uiso 0.48 1 d PDU D 2
O21B O 0.0320(19) 0.0190(17) 0.3466(13) 0.073(5) Uiso 0.48 1 d PD D 2
O22B O -0.0595(16) 0.0106(16) 0.2078(11) 0.073(4) Uiso 0.48 1 d PD D 2
O23B O 0.0438(19) 0.1804(16) 0.3240(14) 0.087(5) Uiso 0.48 1 d PD D 2
Br2C Br 0.0261(10) 0.0813(10) 0.3088(9) 0.044(2) Uiso 0.11 1 d PU E 3
O31 O -0.1003(6) 0.2962(6) 0.0644(5) 0.0556(16) Uani 1 1 d . . .
O32 O -0.0309(11) 0.5241(11) 0.0356(10) 0.051(3) Uani 0.50 1 d P F -3
O33A O 0.8162(13) 0.2868(12) 0.3032(10) 0.062(3) Uiso 0.55 1 d P G 1
O33B O 0.7789(19) 0.2936(18) 0.2386(15) 0.081(5) Uiso 0.45 1 d P H 2
O34A O -0.316(2) 0.169(2) 0.1098(17) 0.123(7) Uiso 0.55 1 d P I 1
O34B O -0.261(3) 0.057(2) 0.1378(19) 0.113(8) Uiso 0.45 1 d P J 2

loop_
_atom_site_aniso_label
_atom_site_aniso_U_11
_atom_site_aniso_U_22
_atom_site_aniso_U_33
_atom_site_aniso_U_23
_atom_site_aniso_U_13
_atom_site_aniso_U_12
Gd1 0.01906(18) 0.02554(19) 0.0258(2) 0.01139(14) 0.00720(13) 0.00957(13)
Cu1 0.0215(5) 0.0244(5) 0.0246(5) 0.0110(4) 0.0064(4) 0.0091(4)
Cu2 0.0187(4) 0.0297(4) 0.0271(4) 0.0104(3) 0.0077(3) 0.0093(3)
Cu3 0.0288(4) 0.0248(4) 0.0270(4) 0.0116(3) 0.0088(3) 0.0117(3)
Br1 0.0376(4) 0.0389(4) 0.0394(4) 0.0175(3) 0.0123(3) 0.0203(3)
O1 0.023(2) 0.026(2) 0.031(2) 0.013(2) 0.0109(19) 0.0118(18)
O2 0.025(2) 0.032(2) 0.027(2) 0.014(2) 0.0090(19) 0.0132(19)
O3 0.022(2) 0.033(2) 0.028(2) 0.012(2) 0.0109(18) 0.0129(19)
C1 0.024(3) 0.027(3) 0.028(3) 0.013(3) 0.011(3) 0.010(3)
C2 0.029(3) 0.031(3) 0.030(3) 0.013(3) 0.012(3) 0.013(3)
C3 0.031(4) 0.054(5) 0.040(4) 0.014(4) 0.017(3) 0.019(3)
C4 0.044(4) 0.052(5) 0.031(4) 0.011(4) 0.022(3) 0.019(4)
C5 0.035(4) 0.037(4) 0.031(4) 0.009(3) 0.010(3) 0.009(3)
C6 0.028(3) 0.033(3) 0.029(3) 0.018(3) 0.012(3) 0.014(3)
C7 0.026(3) 0.036(4) 0.032(4) 0.012(3) 0.012(3) 0.015(3)
N1 0.018(3) 0.035(3) 0.040(3) 0.013(3) 0.007(2) 0.010(2)
C8 0.015(3) 0.040(4) 0.038(4) 0.010(3) 0.009(3) 0.007(3)
C9 0.025(3) 0.038(4) 0.040(4) 0.010(3) 0.011(3) 0.004(3)
O4 0.022(2) 0.030(2) 0.037(3) 0.009(2) 0.010(2) 0.0082(19)
C10 0.028(4) 0.051(5) 0.046(5) 0.019(4) 0.015(3) 0.012(3)
O5 0.043(3) 0.057(4) 0.062(4) 0.033(3) 0.023(3) 0.017(3)
C11 0.026(3) 0.049(4) 0.034(4) 0.007(3) 0.007(3) 0.018(3)
O6 0.029(3) 0.050(3) 0.053(3) 0.011(3) 0.012(2) 0.021(2)
O7 0.021(2) 0.036(3) 0.030(2) 0.014(2) 0.0052(19) 0.0107(19)
C12 0.028(4) 0.048(4) 0.033(4) 0.008(3) 0.000(3) 0.008(3)
O8 0.034(2) 0.026(2) 0.034(3) 0.015(2) 0.012(2) 0.015(2)
C13 0.023(3) 0.028(3) 0.033(4) 0.012(3) 0.006(3) 0.007(3)
C14 0.020(3) 0.024(3) 0.033(3) 0.012(3) 0.004(3) 0.006(2)
C15 0.025(3) 0.021(3) 0.039(4) 0.011(3) 0.003(3) 0.005(2)
C16 0.030(4) 0.031(4) 0.047(4) 0.022(3) 0.003(3) 0.010(3)
C17 0.031(4) 0.040(4) 0.038(4) 0.023(3) 0.006(3) 0.011(3)
C18 0.025(3) 0.027(3) 0.030(3) 0.012(3) 0.005(3) 0.005(3)
C19 0.029(3) 0.021(3) 0.036(4) 0.012(3) 0.009(3) 0.010(3)
N2 0.025(3) 0.026(3) 0.028(3) 0.013(2) 0.007(2) 0.006(2)
C20 0.036(4) 0.024(3) 0.029(3) 0.009(3) 0.012(3) 0.015(3)
C21 0.039(4) 0.031(4) 0.032(4) 0.017(3) 0.016(3) 0.015(3)
O9 0.036(2) 0.023(2) 0.035(3) 0.015(2) 0.014(2) 0.019(2)
C22 0.034(4) 0.030(4) 0.031(4) 0.009(3) 0.008(3) 0.011(3)
O10 0.037(3) 0.028(3) 0.046(3) 0.013(2) 0.008(2) 0.004(2)
C23 0.039(4) 0.041(4) 0.038(4) 0.017(3) 0.022(3) 0.023(3)
O12 0.038(3) 0.039(3) 0.033(3) 0.020(2) 0.013(2) 0.018(2)
C24 0.044(4) 0.051(5) 0.026(4) 0.016(3) 0.011(3) 0.018(4)
N3 0.032(3) 0.030(3) 0.029(3) 0.012(2) 0.011(2) 0.012(2)
O13 0.024(2) 0.036(3) 0.034(3) 0.014(2) 0.006(2) 0.014(2)
O14 0.027(2) 0.025(2) 0.039(3) 0.011(2) 0.004(2) 0.0089(19)
O15 0.047(3) 0.034(3) 0.047(3) 0.022(2) 0.009(2) 0.025(2)
O16 0.028(2) 0.051(3) 0.029(2) 0.011(2) 0.011(2) 0.024(2)
O17 0.024(2) 0.037(3) 0.052(3) 0.021(3) 0.005(2) 0.005(2)
O31 0.040(3) 0.052(4) 0.066(4) 0.021(3) 0.004(3) 0.017(3)
O32 0.039(6) 0.036(6) 0.066(8) 0.013(6) 0.008(6) 0.011(5)

loop_
_atom_type_symbol
_atom_type_description
_atom_type_scat_dispersion_real
_atom_type_scat_dispersion_imag
_atom_type_scat_source
C C 0.0033 0.0016 'International Tables Vol C Tables 4.2.6.8 and 6.1.1.4'
H H 0.0000 0.0000 'International Tables Vol C Tables 4.2.6.8 and 6.1.1.4'
N N 0.0061 0.0033 'International Tables Vol C Tables 4.2.6.8 and 6.1.1.4'
O O 0.0106 0.0060 'International Tables Vol C Tables 4.2.6.8 and 6.1.1.4'
Br Br -0.2901 2.4595 'International Tables Vol C Tables 4.2.6.8 and 6.1.1.4'
Cu Cu 0.3201 1.2651 'International Tables Vol C Tables 4.2.6.8 and 6.1.1.4'
Gd Gd -0.1653 3.9035 'International Tables Vol C Tables 4.2.6.8 and 6.1.1.4'

loop_
_geom_angle_atom_site_label_1
_geom_angle_atom_site_label_2
_geom_angle_atom_site_label_3
_geom_angle
_geom_angle_site_symmetry_1
_geom_angle_site_symmetry_3
O9 Gd1 O3 80.78(16) . .
O9 Gd1 O17 78.42(18) . .
O3 Gd1 O17 143.37(18) . .
O9 Gd1 O16 134.67(17) . .
O3 Gd1 O16 135.49(17) . .
O17 Gd1 O16 78.98(19) . .
O9 Gd1 O2 66.81(16) . .
O3 Gd1 O2 110.75(15) . .
O17 Gd1 O2 88.12(17) . .
O16 Gd1 O2 73.68(16) . .
O9 Gd1 O1 104.16(16) . .
O3 Gd1 O1 65.76(15) . .
O17 Gd1 O1 149.07(17) . .
O16 Gd1 O1 77.87(16) . .
O2 Gd1 O1 65.83(15) . .
O9 Gd1 O14 131.18(16) . .
O3 Gd1 O14 107.76(16) . .
O17 Gd1 O14 66.58(17) . .
O16 Gd1 O14 71.41(17) . .
O2 Gd1 O14 139.95(16) . .
O1 Gd1 O14 123.47(15) . .
O9 Gd1 O13 151.97(16) . .
O3 Gd1 O13 73.67(15) . .
O17 Gd1 O13 116.30(17) . .
O16 Gd1 O13 73.22(17) . .
O2 Gd1 O13 133.39(15) . .
O1 Gd1 O13 75.82(15) . .
O14 Gd1 O13 50.56(15) . .
O9 Gd1 O7 74.56(16) . .
O3 Gd1 O7 62.15(15) . .
O17 Gd1 O7 83.31(17) . .
O16 Gd1 O7 140.04(16) . .
O2 Gd1 O7 141.36(15) . .
O1 Gd1 O7 127.41(14) . .
O14 Gd1 O7 68.70(15) . .
O13 Gd1 O7 83.31(15) . .
O9 Gd1 N3 149.17(16) . .
O3 Gd1 N3 91.20(16) . .
O17 Gd1 N3 91.47(17) . .
O16 Gd1 N3 69.63(16) . .
O2 Gd1 N3 142.66(15) . .
O1 Gd1 N3 99.37(15) . .
O14 Gd1 N3 25.44(16) . .
O13 Gd1 N3 25.13(15) . .
O7 Gd1 N3 75.38(15) . .
O9 Gd1 Cu3 32.19(12) . .
O3 Gd1 Cu3 96.49(11) . .
O17 Gd1 Cu3 81.33(13) . .
O16 Gd1 Cu3 105.59(13) . .
O2 Gd1 Cu3 34.63(11) . .
O1 Gd1 Cu3 85.42(10) . .
O14 Gd1 Cu3 147.84(11) . .
O13 Gd1 Cu3 161.07(11) . .
O7 Gd1 Cu3 106.74(11) . .
N3 Gd1 Cu3 172.12(11) . .
O9 Gd1 Cu2 89.10(12) . .
O3 Gd1 Cu2 32.26(11) . .
O17 Gd1 Cu2 167.48(13) . .
O16 Gd1 Cu2 109.83(13) . .
O2 Gd1 Cu2 86.03(11) . .
O1 Gd1 Cu2 33.88(10) . .
O14 Gd1 Cu2 124.05(11) . .
O13 Gd1 Cu2 75.47(10) . .
O7 Gd1 Cu2 94.41(10) . .
N3 Gd1 Cu2 99.89(11) . .
Cu3 Gd1 Cu2 87.59(2) . .
O1 Cu1 O1 179.997(1) 2_666 .
O1 Cu1 O2 84.54(18) 2_666 2_666
O1 Cu1 O2 95.46(18) . 2_666
O1 Cu1 O2 95.46(19) 2_666 .
O1 Cu1 O2 84.53(18) . .
O2 Cu1 O2 180.0 2_666 .
O1 Cu1 Br1 97.30(13) 2_666 .
O1 Cu1 Br1 82.70(13) . .
O2 Cu1 Br1 90.75(13) 2_666 .
O2 Cu1 Br1 89.24(13) . .
O1 Cu1 Br1 82.70(13) 2_666 2_666
O1 Cu1 Br1 97.30(13) . 2_666
O2 Cu1 Br1 89.25(13) 2_666 2_666
O2 Cu1 Br1 90.76(13) . 2_666
Br1 Cu1 Br1 180.00(3) . 2_666
O1 Cu1 Gd1 137.62(13) 2_666 .
O1 Cu1 Gd1 42.38(13) . .
O2 Cu1 Gd1 137.81(13) 2_666 .
O2 Cu1 Gd1 42.19(12) . .
Br1 Cu1 Gd1 83.177(17) . .
Br1 Cu1 Gd1 96.823(17) 2_666 .
O1 Cu1 Gd1 42.38(13) 2_666 2_666
O1 Cu1 Gd1 137.62(13) . 2_666
O2 Cu1 Gd1 42.19(12) 2_666 2_666
O2 Cu1 Gd1 137.81(12) . 2_666
Br1 Cu1 Gd1 96.822(17) . 2_666
Br1 Cu1 Gd1 83.178(17) 2_666 2_666
Gd1 Cu1 Gd1 180.0 . 2_666
O3 Cu2 N1 94.4(2) . .
O3 Cu2 O1 85.49(19) . .
N1 Cu2 O1 175.1(2) . .
O3 Cu2 O4 166.3(2) . .
N1 Cu2 O4 83.9(2) . .
O1 Cu2 O4 95.1(2) . .
O3 Cu2 Br1 96.64(14) . .
N1 Cu2 Br1 100.57(18) . .
O1 Cu2 Br1 84.31(13) . .
O4 Cu2 Br1 97.07(15) . .
O3 Cu2 Gd1 41.42(13) . .
N1 Cu2 Gd1 135.69(18) . .
O1 Cu2 Gd1 44.61(14) . .
O4 Cu2 Gd1 139.36(14) . .
Br1 Cu2 Gd1 85.60(3) . .
O9 Cu3 O8 176.3(2) . .
O9 Cu3 N2 86.4(2) . .
O8 Cu3 N2 95.3(2) . .
O9 Cu3 O2 85.21(18) . .
O8 Cu3 O2 93.06(19) . .
N2 Cu3 O2 171.6(2) . .
O9 Cu3 Br1 84.33(15) . .
O8 Cu3 Br1 98.64(15) . .
N2 Cu3 Br1 96.99(16) . .
O2 Cu3 Br1 82.20(13) . .
O9 Cu3 Gd1 40.07(13) . .
O8 Cu3 Gd1 138.06(14) . .
N2 Cu3 Gd1 126.45(16) . .
O2 Cu3 Gd1 45.15(13) . .
Br1 Cu3 Gd1 81.53(2) . .
Cu2 Br1 Cu1 71.62(2) . .
Cu2 Br1 Cu3 105.27(3) . .
Cu1 Br1 Cu3 66.86(2) . .
Cu2 O1 Cu1 115.3(2) . .
Cu2 O1 Gd1 101.52(19) . .
Cu1 O1 Gd1 104.77(18) . .
Cu2 O1 H1 126(5) . .
Cu1 O1 H1 98(5) . .
Gd1 O1 H1 109(5) . .
Cu3 O2 Cu1 113.6(2) . .
Cu3 O2 Gd1 100.22(18) . .
Cu1 O2 Gd1 104.80(18) . .
Cu3 O2 H2 116(5) . .
Cu1 O2 H2 106(5) . .
Gd1 O2 H2 115(5) . .
C1 O3 Cu2 125.9(4) . .
C1 O3 Gd1 126.5(4) . .
Cu2 O3 Gd1 106.31(19) . .
O3 C1 C6 117.2(6) . .
O3 C1 C2 124.7(6) . .
C6 C1 C2 118.0(6) . .
C3 C2 C1 119.5(7) . .
C3 C2 C7 117.3(6) . .
C1 C2 C7 123.1(6) . .
C4 C3 C2 122.0(7) . .
C4 C3 H3A 119.0 . .
C2 C3 H3A 119.0 . .
C3 C4 C5 119.0(7) . .
C3 C4 H4A 120.5 . .
C5 C4 H4A 120.5 . .
C6 C5 C4 119.5(7) . .
C6 C5 H5A 120.3 . .
C4 C5 H5A 120.3 . .
O7 C6 C5 123.9(6) . .
O7 C6 C1 114.1(6) . .
C5 C6 C1 121.9(6) . .
N1 C7 C2 125.2(6) . .
N1 C7 H7A 117.4 . .
C2 C7 H7A 117.4 . .
C7 N1 C8 120.4(6) . .
C7 N1 Cu2 125.6(5) . .
C8 N1 Cu2 114.0(4) . .
N1 C8 C9 105.9(5) . .
N1 C8 C10 113.5(6) . .
C9 C8 C10 110.2(6) . .
N1 C8 C11 108.5(6) . .
C9 C8 C11 109.1(6) . .
C10 C8 C11 109.5(6) . .
O4 C9 C8 108.4(6) . .
O4 C9 H9A 110.0 . .
C8 C9 H9A 110.0 . .
O4 C9 H9B 110.0 . .
C8 C9 H9B 110.0 . .
H9A C9 H9B 108.4 . .
C9 O4 Cu2 110.0(4) . .
C9 O4 H4 101(6) . .
Cu2 O4 H4 108(6) . .
O5 C10 C8 114.8(6) . .
O5 C10 H10A 108.6 . .
C8 C10 H10A 108.6 . .
O5 C10 H10B 108.6 . .
C8 C10 H10B 108.6 . .
H10A C10 H10B 107.5 . .
C10 O5 H5 104(8) . .
O6 C11 C8 111.6(6) . .
O6 C11 H11C 109.3 . .
C8 C11 H11C 109.3 . .
O6 C11 H11D 109.3 . .
C8 C11 H11D 109.3 . .
H11C C11 H11D 108.0 . .
C11 O6 H6 112(7) . .
C6 O7 C12 116.8(5) . .
C6 O7 Gd1 117.8(4) . .
C12 O7 Gd1 123.7(4) . .
O7 C12 H12A 109.5 . .
O7 C12 H12B 109.5 . .
H12A C12 H12B 109.5 . .
O7 C12 H12C 109.5 . .
H12A C12 H12C 109.5 . .
H12B C12 H12C 109.5 . .
C13 O8 Cu3 124.6(4) . .
O8 C13 C14 125.4(6) . .
O8 C13 C18 116.2(6) . .
C14 C13 C18 118.4(6) . .
C13 C14 C15 119.5(6) . .
C13 C14 C19 124.4(6) . .
C15 C14 C19 116.1(6) . .
C16 C15 C14 121.2(7) . .
C16 C15 H15A 119.4 . .
C14 C15 H15A 119.4 . .
C15 C16 C17 120.2(7) . .
C15 C16 H16A 119.9 . .
C17 C16 H16A 119.9 . .
C16 C17 C18 119.7(7) . .
C16 C17 H17A 120.1 . .
C18 C17 H17A 120.1 . .
O12 C18 C17 124.6(6) . .
O12 C18 C13 114.4(6) . .
C17 C18 C13 121.0(7) . .
N2 C19 C14 123.7(6) . .
N2 C19 H19A 118.2 . .
C14 C19 H19A 118.2 . .
C19 N2 C20 120.7(6) . .
C19 N2 Cu3 126.5(5) . .
C20 N2 Cu3 112.8(4) . .
N2 C20 C22 108.6(5) . .
N2 C20 C23 113.0(6) . .
C22 C20 C23 111.4(6) . .
N2 C20 C21 105.1(5) . .
C22 C20 C21 108.1(6) . .
C23 C20 C21 110.3(6) . .
O9 C21 C20 110.2(5) . .
O9 C21 H21A 109.6 . .
C20 C21 H21A 109.6 . .
O9 C21 H21B 109.6 . .
C20 C21 H21B 109.6 . .
H21A C21 H21B 108.1 . .
C21 O9 Cu3 109.8(4) . .
C21 O9 Gd1 137.4(4) . .
Cu3 O9 Gd1 107.7(2) . .
O10 C22 C20 112.8(6) . .
O10 C22 H22A 109.0 . .
C20 C22 H22A 109.0 . .
O10 C22 H22B 109.0 . .
C20 C22 H22B 109.0 . .
H22A C22 H22B 107.8 . .
C22 O10 H10 109.5 . .
O11B C23 C20 109.6(8) . .
O11A C23 C20 110.9(7) . .
O11A C23 H23A 109.5 . .
C20 C23 H23A 109.5 . .
O11A C23 H23B 109.5 . .
C20 C23 H23B 109.5 . .
H23A C23 H23B 108.1 . .
O11B C23 H23C 109.7 . .
C20 C23 H23C 109.5 . .
O11B C23 H23D 109.6 . .
C20 C23 H23D 110.1 . .
H23C C23 H23D 108.2 . .
C23 O11A H11A 109.5 . .
C23 O11B H11B 109.5 . .
C18 O12 C24 116.9(6) . .
O12 C24 H24A 109.5 . .
O12 C24 H24B 109.5 . .
H24A C24 H24B 109.5 . .
O12 C24 H24C 109.5 . .
H24A C24 H24C 109.5 . .
H24B C24 H24C 109.5 . .
O15 N3 O13 122.7(6) . .
O15 N3 O14 121.4(6) . .
O13 N3 O14 116.0(5) . .
N3 O13 Gd1 96.3(4) . .
N3 O14 Gd1 97.1(4) . .
Gd1 O16 H161 125(6) . .
Gd1 O16 H162 125(6) . .
H161 O16 H162 107(8) . .
Gd1 O17 H171 125(4) . .
Gd1 O17 H172 125(5) . .
H171 O17 H172 106(5) . .
O22A N21A O23A 120(2) . .
O22A N21A O21A 116(2) . .
O23A N21A O21A 122.8(17) . .
O23B N21B O22B 123.7(18) . .
O23B N21B O21B 117.5(19) . .
O22B N21B O21B 117.1(18) . .

loop_
_geom_bond_atom_site_label_1
_geom_bond_atom_site_label_2
_geom_bond_distance
_geom_bond_site_symmetry_2
Gd1 O9 2.307(4) .
Gd1 O3 2.373(4) .
Gd1 O17 2.403(5) .
Gd1 O16 2.423(5) .
Gd1 O2 2.459(4) .
Gd1 O1 2.467(5) .
Gd1 O14 2.501(5) .
Gd1 O13 2.526(5) .
Gd1 O7 2.590(5) .
Gd1 N3 2.943(6) .
Gd1 Cu3 3.4130(8) .
Gd1 Cu2 3.4429(9) .
Cu1 O1 1.985(4) 2_666
Cu1 O1 1.986(4) .
Cu1 O2 1.994(5) 2_666
Cu1 O2 1.994(5) .
Cu1 Br1 2.8688(8) .
Cu1 Br1 2.8688(8) 2_666
Cu1 Gd1 3.5395(5) 2_666
Cu2 O3 1.915(5) .
Cu2 N1 1.934(6) .
Cu2 O1 1.959(4) .
Cu2 O4 1.982(5) .
Cu2 Br1 2.8261(11) .
Cu3 O9 1.909(5) .
Cu3 O8 1.911(5) .
Cu3 N2 1.921(6) .
Cu3 O2 1.971(5) .
Cu3 Br1 3.1389(11) .
O1 H1 0.89(4) .
O2 H2 0.93(4) .
O3 C1 1.323(8) .
C1 C6 1.398(9) .
C1 C2 1.420(9) .
C2 C3 1.396(10) .
C2 C7 1.447(10) .
C3 C4 1.367(12) .
C3 H3A 0.9500 .
C4 C5 1.421(11) .
C4 H4A 0.9500 .
C5 C6 1.381(10) .
C5 H5A 0.9500 .
C6 O7 1.379(8) .
C7 N1 1.293(9) .
C7 H7A 0.9500 .
N1 C8 1.495(8) .
C8 C9 1.518(11) .
C8 C10 1.526(10) .
C8 C11 1.536(11) .
C9 O4 1.459(8) .
C9 H9A 0.9900 .
C9 H9B 0.9900 .
O4 H4 0.88(4) .
C10 O5 1.419(10) .
C10 H10A 0.9900 .
C10 H10B 0.9900 .
O5 H5 0.90(4) .
C11 O6 1.429(9) .
C11 H11C 0.9900 .
C11 H11D 0.9900 .
O6 H6 0.91(4) .
O7 C12 1.439(8) .
C12 H12A 0.9800 .
C12 H12B 0.9800 .
C12 H12C 0.9800 .
O8 C13 1.343(8) .
C13 C14 1.398(10) .
C13 C18 1.421(9) .
C14 C15 1.416(9) .
C14 C19 1.451(10) .
C15 C16 1.370(11) .
C15 H15A 0.9500 .
C16 C17 1.390(12) .
C16 H16A 0.9500 .
C17 C18 1.393(10) .
C17 H17A 0.9500 .
C18 O12 1.376(9) .
C19 N2 1.302(9) .
C19 H19A 0.9500 .
N2 C20 1.482(8) .
C20 C22 1.524(10) .
C20 C23 1.533(9) .
C20 C21 1.560(9) .
C21 O9 1.409(8) .
C21 H21A 0.9900 .
C21 H21B 0.9900 .
C22 O10 1.425(8) .
C22 H22A 0.9900 .
C22 H22B 0.9900 .
O10 H10 0.8400 .
C23 O11B 1.422(16) .
C23 O11A 1.424(13) .
C23 H23A 0.9900 .
C23 H23B 0.9900 .
C23 H23C 0.9701 .
C23 H23D 0.9700 .
O11A H11A 0.8400 .
O11B H11B 0.8400 .
O12 C24 1.416(8) .
C24 H24A 0.9800 .
C24 H24B 0.9800 .
C24 H24C 0.9800 .
N3 O15 1.233(8) .
N3 O13 1.258(7) .
N3 O14 1.274(7) .
O16 H161 0.93(4) .
O16 H162 0.90(4) .
O17 H171 0.89(3) .
O17 H172 0.94(4) .
N21A O22A 1.222(18) .
N21A O23A 1.230(16) .
N21A O21A 1.287(15) .
N21B O23B 1.182(16) .
N21B O22B 1.230(16) .
N21B O21B 1.276(16) .

loop_
_geom_hbond_atom_site_label_D
_geom_hbond_atom_site_label_H
_geom_hbond_atom_site_label_A
_geom_hbond_distance_DH
_geom_hbond_distance_HA
_geom_hbond_distance_DA
_geom_hbond_angle_DHA
_geom_hbond_site_symmetry_A
O1 H1 O8 0.89(4) 2.29(7) 2.880(7) 123(6) 2_666
O2 H2 O4 0.93(4) 2.24(6) 2.938(6) 132(6) 2_666
O4 H4 O8 0.88(4) 1.83(5) 2.627(7) 149(8) 2_666
O5 H5 O21A 0.90(4) 1.97(5) 2.864(18) 172(11) 1_665
O5 H5 O21B 0.90(4) 1.69(5) 2.59(2) 173(12) 1_665
O5 H5 Br2C 0.90(4) 2.41(7) 3.238(13) 152(11) 1_665
O6 H6 O33A 0.91(4) 1.82(5) 2.704(15) 162(11) .
O6 H6 O33B 0.91(4) 2.05(9) 2.75(2) 132(9) .
O10 H10 O5 0.84 2.07 2.895(8) 166.5 1_445
O11A H11A O34A 0.84 1.93 2.50(3) 124.5 2
O11B H11B O34B 0.84 1.92 2.73(3) 160.9 1_655
O16 H161 Br1 0.93(4) 2.35(5) 3.254(5) 162(8) 2_666
O16 H162 O6 0.90(4) 1.77(4) 2.663(7) 177(9) 1_455
O17 H171 O31 0.89(3) 1.94(4) 2.804(8) 165(9) .
O17 H172 O22A 0.94(4) 1.96(7) 2.74(3) 139(8) .
O17 H172 O23B 0.94(4) 1.73(5) 2.60(2) 153(8) .
O17 H172 Br2C 0.94(4) 2.52(5) 3.378(11) 152(7) .
